data_7017059
loop_
_publ_author_name
'Hajlaoui, Fadhel'
'Na\"ili, Houcine'
'Yahyaoui, Samia'
'Turnbull, Mark M.'
'Mhiri, Tahar'
'Bataille, Thierry'

_publ_section_title
;
 Synthesis, characterization and magnetic properties of four new
 organically templated metal sulfates
 [C(5)H(14)N(2)][M(II)(H(2)O)(6)](SO(4))(2), (M(II) = Mn, Fe, Co, Ni).
;
_journal_issue 43
_journal_name_full 'Dalton transactions (Cambridge, England : 2003)'
_journal_page_first 11613
_journal_page_last 11620
_journal_paper_doi 10.1039/c1dt11030f
_journal_volume 40
_journal_year 2011
_chemical_formula_sum 'C5 H26 N2 Ni O14 S2'
_chemical_formula_weight 461.11
_chemical_name_systematic
;
?
;
_space_group_IT_number 14
_symmetry_cell_setting monoclinic
_symmetry_space_group_name_Hall '-P 2ybc'
_symmetry_space_group_name_H-M 'P 1 21/c 1'
_atom_sites_solution_hydrogens geom
_atom_sites_solution_primary direct
_atom_sites_solution_secondary difmap
_audit_creation_method SHELXL-97
_cell_angle_alpha 90.00
_cell_angle_beta 116.8260(10)
_cell_angle_gamma 90.00
_cell_formula_units_Z 2
_cell_length_a 10.8328(2)
_cell_length_b 7.84430(10)
_cell_length_c 11.6790(2)
_cell_measurement_temperature 293(2)
_cell_volume 885.63(3)
_computing_structure_refinement 'SHELXL-97 (Sheldrick, 1997)'
_diffrn_ambient_temperature 293(2)
_diffrn_measured_fraction_theta_full 0.990
_diffrn_measured_fraction_theta_max 0.990
_diffrn_radiation_monochromator graphite
_diffrn_radiation_source 'fine-focus sealed tube'
_diffrn_radiation_type MoK\a
_diffrn_radiation_wavelength 0.71073
_diffrn_reflns_av_R_equivalents 0.1033
_diffrn_reflns_av_sigmaI/netI 0.0512
_diffrn_reflns_limit_h_max 13
_diffrn_reflns_limit_h_min -14
_diffrn_reflns_limit_k_max 10
_diffrn_reflns_limit_k_min -10
_diffrn_reflns_limit_l_max 15
_diffrn_reflns_limit_l_min -14
_diffrn_reflns_number 10356
_diffrn_reflns_theta_full 27.49
_diffrn_reflns_theta_max 27.49
_diffrn_reflns_theta_min 3.25
_exptl_absorpt_coefficient_mu 1.401
_exptl_absorpt_correction_T_max 0.7624
_exptl_absorpt_correction_T_min 0.4936
_exptl_absorpt_correction_type analytical
_exptl_crystal_colour Green
_exptl_crystal_density_diffrn 1.729
_exptl_crystal_density_method 'not measured'
_exptl_crystal_description Prism
_exptl_crystal_F_000 484
_exptl_crystal_size_max 0.08
_exptl_crystal_size_mid 0.05
_exptl_crystal_size_min 0.02
_refine_diff_density_max 0.430
_refine_diff_density_min -0.479
_refine_diff_density_rms 0.079
_refine_ls_extinction_coef 0.034(7)
_refine_ls_extinction_expression Fc^*^=kFc[1+0.001xFc^2^\l^3^/sin(2\q)]^-1/4^
_refine_ls_extinction_method SHELXL
_refine_ls_goodness_of_fit_ref 1.050
_refine_ls_hydrogen_treatment mixed
_refine_ls_matrix_type full
_refine_ls_number_parameters 140
_refine_ls_number_reflns 2012
_refine_ls_number_restraints 9
_refine_ls_restrained_S_all 1.050
_refine_ls_R_factor_all 0.0423
_refine_ls_R_factor_gt 0.0414
_refine_ls_shift/su_max 0.001
_refine_ls_shift/su_mean 0.000
_refine_ls_structure_factor_coef Fsqd
_refine_ls_weighting_details 'calc w=1/[\s^2^(Fo^2^)+(0.0366P)^2^+2.0088P] where P=(Fo^2^+2Fc^2^)/3'
_refine_ls_weighting_scheme calc
_refine_ls_wR_factor_gt 0.1173
_refine_ls_wR_factor_ref 0.1179
_reflns_number_gt 1955
_reflns_number_total 2012
_reflns_threshold_expression >2sigma(I)
_cod_data_source_file c1dt11030f.txt
_cod_data_source_block (Ni)import
_cod_depositor_comments
;
The following automatic conversions were performed:

'_symmetry_cell_setting' value 'Monoclinic' changed to 'monoclinic'
according to /home/saulius/struct/CIF-dictionaries/cif_core.dic
dictionary named 'cif_core.dic' version 2.4.1 from
2010-06-29.

'_exptl_absorpt_correction_type' value 'Analytical'
changed to 'analytical' according to
/home/saulius/struct/CIF-dictionaries/cif_core.dic dictionary named
'cif_core.dic' version 2.4.1 from 2010-06-29.

Automatic conversion script
Id: cif_fix_values 1715 2011-07-08 13:25:40Z adriana 
;
_cod_original_cell_volume 885.63(2)
_cod_original_sg_symbol_H-M P21/c
_cod_database_code 7017059

loop_
_symmetry_equiv_pos_as_xyz
'x, y, z'
'-x, y+1/2, -z+1/2'
'-x, -y, -z'
'x, -y-1/2, z-1/2'

loop_
_atom_site_label
_atom_site_type_symbol
_atom_site_fract_x
_atom_site_fract_y
_atom_site_fract_z
_atom_site_U_iso_or_equiv
_atom_site_adp_type
_atom_site_occupancy
_atom_site_symmetry_multiplicity
_atom_site_calc_flag
_atom_site_refinement_flags
Ni1 Ni 0.0000 0.5000 0.0000 0.0236(2) Uani 1 2 d S
OW1 O -0.2099(2) 0.5306(3) -0.1126(2) 0.0310(5) Uani 1 1 d D
OW2 O -0.0398(3) 0.5487(3) 0.1539(2) 0.0332(5) Uani 1 1 d D
OW3 O -0.0214(2) 0.2438(3) 0.0235(3) 0.0369(5) Uani 1 1 d D
S1 S 0.25860(7) 1.06282(9) -0.04359(7) 0.0253(2) Uani 1 1 d .
O1 O 0.3290(2) 1.1929(3) 0.0553(2) 0.0358(5) Uani 1 1 d .
O2 O 0.1094(2) 1.1085(3) -0.1160(2) 0.0330(5) Uani 1 1 d .
O3 O 0.3238(3) 1.0537(4) -0.1293(2) 0.0412(6) Uani 1 1 d .
O4 O 0.2682(3) 0.8955(3) 0.0161(3) 0.0459(7) Uani 1 1 d .
N1 N 0.4557(3) 0.6721(4) -0.0024(4) 0.0543(10) Uani 1 1 d .
H1A H 0.5172 0.7288 -0.0203 0.065 Uiso 1 1 calc R
H1B H 0.3979 0.7492 0.0047 0.065 Uiso 1 1 calc R
C1 C 0.3045(9) 0.6370(10) -0.2157(6) 0.0463(18) Uani 0.50 1 d P
H1C H 0.2461 0.7184 -0.2023 0.069 Uiso 0.50 1 calc PR
H1D H 0.2485 0.5599 -0.2830 0.069 Uiso 0.50 1 calc PR
H1E H 0.3674 0.6956 -0.2393 0.069 Uiso 0.50 1 calc PR
C2 C 0.3742(4) 0.5518(5) -0.1106(5) 0.0594(13) Uani 1 1 d .
H2 H 0.3075 0.4928 -0.0893 0.071 Uiso 1 1 calc R
C3 C 0.5296(4) 0.5817(5) 0.1204(5) 0.0562(12) Uani 1 1 d .
H3A H 0.4633 0.5272 0.1431 0.067 Uiso 1 1 calc R
H3B H 0.5828 0.6626 0.1874 0.067 Uiso 1 1 calc R
HW1 H -0.242(6) 0.533(6) -0.203(2) 0.073(17) Uiso 1 1 d D
HW2 H -0.237(4) 0.637(4) -0.092(3) 0.051(12) Uiso 1 1 d D
HW3 H -0.059(5) 0.660(3) 0.168(4) 0.064(14) Uiso 1 1 d D
HW4 H 0.015(6) 0.499(6) 0.234(3) 0.09(2) Uiso 1 1 d D
HW5 H -0.109(3) 0.205(6) 0.009(4) 0.058(13) Uiso 1 1 d D
HW6 H 0.007(6) 0.180(9) -0.028(6) 0.16(3) Uiso 1 1 d D

loop_
_atom_site_aniso_label
_atom_site_aniso_U_11
_atom_site_aniso_U_22
_atom_site_aniso_U_33
_atom_site_aniso_U_23
_atom_site_aniso_U_13
_atom_site_aniso_U_12
Ni1 0.0221(3) 0.0171(3) 0.0326(3) 0.00127(18) 0.0132(2) 0.00085(17)
OW1 0.0257(11) 0.0301(11) 0.0356(11) -0.0022(9) 0.0126(9) 0.0038(8)
OW2 0.0375(13) 0.0281(11) 0.0362(12) 0.0036(9) 0.0184(10) 0.0087(9)
OW3 0.0348(12) 0.0221(10) 0.0598(15) 0.0011(10) 0.0267(11) -0.0021(9)
S1 0.0230(4) 0.0173(4) 0.0364(4) -0.0020(3) 0.0141(3) 0.0000(2)
O1 0.0311(11) 0.0311(11) 0.0408(12) -0.0120(9) 0.0122(10) -0.0012(9)
O2 0.0249(11) 0.0247(10) 0.0435(12) -0.0047(9) 0.0103(9) 0.0041(8)
O3 0.0346(13) 0.0523(15) 0.0418(13) -0.0084(11) 0.0219(11) -0.0059(11)
O4 0.0361(13) 0.0233(11) 0.086(2) 0.0174(12) 0.0344(14) 0.0087(10)
N1 0.0325(15) 0.0266(14) 0.108(3) -0.0258(17) 0.0361(18) -0.0070(12)
C1 0.058(5) 0.038(4) 0.031(3) 0.005(3) 0.009(3) 0.007(3)
C2 0.0307(18) 0.038(2) 0.108(4) -0.029(2) 0.030(2) -0.0110(16)
C3 0.040(2) 0.0310(18) 0.103(4) -0.021(2) 0.037(2) -0.0083(15)

loop_
_atom_type_symbol
_atom_type_description
_atom_type_scat_dispersion_real
_atom_type_scat_dispersion_imag
_atom_type_scat_source
C C 0.0033 0.0016 'International Tables Vol C Tables 4.2.6.8 and 6.1.1.4'
H H 0.0000 0.0000 'International Tables Vol C Tables 4.2.6.8 and 6.1.1.4'
N N 0.0061 0.0033 'International Tables Vol C Tables 4.2.6.8 and 6.1.1.4'
O O 0.0106 0.0060 'International Tables Vol C Tables 4.2.6.8 and 6.1.1.4'
S S 0.1246 0.1234 'International Tables Vol C Tables 4.2.6.8 and 6.1.1.4'
Ni Ni 0.3393 1.1124 'International Tables Vol C Tables 4.2.6.8 and 6.1.1.4'

loop_
_geom_angle_atom_site_label_1
_geom_angle_atom_site_label_2
_geom_angle_atom_site_label_3
_geom_angle
_geom_angle_site_symmetry_1
_geom_angle_site_symmetry_3
OW3 Ni1 OW3 180.0 . 3_565
OW3 Ni1 OW1 87.67(9) . 3_565
OW3 Ni1 OW1 92.33(9) 3_565 3_565
OW3 Ni1 OW1 92.33(9) . .
OW3 Ni1 OW1 87.67(9) 3_565 .
OW1 Ni1 OW1 180.0 3_565 .
OW3 Ni1 OW2 89.11(10) . .
OW3 Ni1 OW2 90.89(10) 3_565 .
OW1 Ni1 OW2 94.02(9) 3_565 .
OW1 Ni1 OW2 85.98(9) . .
OW3 Ni1 OW2 90.89(10) . 3_565
OW3 Ni1 OW2 89.11(10) 3_565 3_565
OW1 Ni1 OW2 85.98(9) 3_565 3_565
OW1 Ni1 OW2 94.02(9) . 3_565
OW2 Ni1 OW2 180.0 . 3_565
Ni1 OW1 HW1 117(3) . .
Ni1 OW1 HW2 109(3) . .
HW1 OW1 HW2 105(2) . .
Ni1 OW2 HW3 119(3) . .
Ni1 OW2 HW4 120(4) . .
HW3 OW2 HW4 108(3) . .
Ni1 OW3 HW5 117(3) . .
Ni1 OW3 HW6 110(5) . .
HW5 OW3 HW6 108(3) . .
O3 S1 O4 109.15(16) . 1
O3 S1 O4 109.15(16) . .
O4 S1 O4 0.0(2) 1 .
O3 S1 O1 109.39(14) . .
O4 S1 O1 110.32(16) 1 .
O4 S1 O1 110.32(16) . .
O3 S1 O2 110.97(15) . .
O4 S1 O2 108.10(14) 1 .
O4 S1 O2 108.10(14) . .
O1 S1 O2 108.91(13) . .
O4 O4 S1 0(10) 1 .
C3 N1 C2 111.8(3) . .
C3 N1 H1A 109.3 . .
C2 N1 H1A 109.3 . .
C3 N1 H1B 109.3 . .
C2 N1 H1B 109.3 . .
H1A N1 H1B 107.9 . .
C2 C1 H1C 109.5 . .
C2 C1 H1D 109.5 . .
H1C C1 H1D 109.5 . .
C2 C1 H1E 109.5 . .
H1C C1 H1E 109.5 . .
H1D C1 H1E 109.5 . .
C1 C2 N1 110.0(5) . .
C1 C2 C3 114.2(6) . 3_665
N1 C2 C3 109.5(3) . 3_665
C1 C2 H2 107.6 . .
N1 C2 H2 107.6 . .
C3 C2 H2 107.6 3_665 .
N1 C3 C2 110.5(4) . 3_665
N1 C3 H3A 109.5 . .
C2 C3 H3A 109.5 3_665 .
N1 C3 H3B 109.5 . .
C2 C3 H3B 109.5 3_665 .
H3A C3 H3B 108.1 . .

loop_
_geom_bond_atom_site_label_1
_geom_bond_atom_site_label_2
_geom_bond_distance
_geom_bond_site_symmetry_2
Ni1 OW3 2.056(2) .
Ni1 OW3 2.056(2) 3_565
Ni1 OW1 2.064(2) 3_565
Ni1 OW1 2.064(2) .
Ni1 OW2 2.065(2) .
Ni1 OW2 2.065(2) 3_565
OW1 HW1 0.951(19) .
OW1 HW2 0.948(18) .
OW2 HW3 0.929(19) .
OW2 HW4 0.940(19) .
OW3 HW5 0.937(19) .
OW3 HW6 0.94(2) .
S1 O3 1.464(2) .
S1 O4 1.468(2) 1
S1 O4 1.468(2) .
S1 O1 1.471(2) .
S1 O2 1.490(2) .
O4 O4 0.000(8) 1
N1 C3 1.471(6) .
N1 C2 1.504(5) .
N1 H1A 0.9000 .
N1 H1B 0.9000 .
C1 C2 1.298(8) .
C1 H1C 0.9600 .
C1 H1D 0.9600 .
C1 H1E 0.9600 .
C2 C3 1.517(5) 3_665
C2 H2 0.9800 .
C3 C2 1.517(5) 3_665
C3 H3A 0.9700 .
C3 H3B 0.9700 .

loop_
_geom_hbond_atom_site_label_D
_geom_hbond_atom_site_label_H
_geom_hbond_atom_site_label_A
_geom_hbond_distance_DH
_geom_hbond_distance_HA
_geom_hbond_distance_DA
_geom_hbond_angle_DHA
_geom_hbond_site_symmetry_A
OW1 HW1 O3 0.951(19) 1.76(2) 2.700(3) 171(5) 2_544
OW1 HW2 O1 0.948(18) 1.83(2) 2.755(3) 164(4) 3_575
OW2 HW3 O2 0.929(19) 1.92(2) 2.774(3) 153(4) 3_575
OW2 HW4 O2 0.940(19) 1.789(19) 2.726(3) 175(6) 4_576
OW3 HW5 O4 0.937(19) 1.80(2) 2.728(3) 173(4) 3_565
OW3 HW6 O2 0.94(2) 1.90(2) 2.805(3) 161(5) 1_545
N1 H1A O1 0.90 1.98 2.871(4) 168.2 3_675
N1 H1B O4 0.90 1.87 2.763(4) 175.6 1
